data_4346510
loop_
_publ_author_name
'Flori\'an, Jan'
'McLauchlan, Craig C.'
'Kissel, Daniel S.'
'Eichman, Chad C.'
'Herlinger, Albert W.'

_publ_section_title
;
 Metal Ion Complexes of
 N,N'-Bis(2-Pyridylmethyl)-trans-1,2-Diaminocyclohexane-N,N'-Diacetic
 Acid, H2bpcd: Cis/Trans Isomerization Equilibria.
;
_journal_issue 21
_journal_name_full 'Inorganic chemistry'
_journal_page_first 10361
_journal_page_last 10370
_journal_paper_doi 10.1021/acs.inorgchem.5b01586
_journal_volume 54
_journal_year 2015
_chemical_compound_source 'synthesis as described'
_chemical_formula_moiety 'C22 H26 Ga N4 O4, F6 P'
_chemical_formula_sum 'C22 H26 F6 Ga N4 O4 P'
_chemical_formula_weight 625.16
_space_group_crystal_system orthorhombic
_space_group_IT_number 73
_space_group_name_Hall '-I 2b 2c'
_space_group_name_H-M_alt 'I b c a'
_atom_sites_solution_hydrogens geom
_atom_sites_solution_primary direct
_atom_sites_solution_secondary difmap
_audit_creation_method SHELXL-2014/7
_cell_angle_alpha 90.00
_cell_angle_beta 90.00
_cell_angle_gamma 90.00
_cell_formula_units_Z 8
_cell_length_a 13.8975(7)
_cell_length_b 15.0872(7)
_cell_length_c 22.2418(10)
_cell_measurement_temperature 100(2)
_cell_volume 4663.5(4)
_computing_cell_refinement 'SAINT v8.18C (Bruker AXS Inc.)'
_computing_data_collection 'Bruker Instrument Service v2011.12.3.0'
_computing_data_reduction 'SAINT v8.18C (Bruker AXS Inc.)'
_computing_molecular_graphics 'ORTEP-3 for Windows (Farrugia, 1997)'
_computing_publication_material 'EnCIFer 1.4 (Allen et al., 2004)'
_computing_structure_refinement 'SHELXL-2014/7 (Sheldrick, 2014)'
_computing_structure_solution 'SHELXS-97 (Sheldrick, 2010)'
_diffrn_ambient_temperature 100(2)
_diffrn_detector_area_resol_mean 8.3333
_diffrn_measured_fraction_theta_full 1.000
_diffrn_measured_fraction_theta_max 0.998
_diffrn_measurement_device_type
;
Bruker Apex2 diffractometer equipped with a CCD detector
;
_diffrn_measurement_method ' \f and \w'
_diffrn_radiation_monochromator graphite
_diffrn_radiation_source 'fine-focus sealed tube'
_diffrn_radiation_type MoK\a
_diffrn_radiation_wavelength 0.71073
_diffrn_reflns_av_R_equivalents 0.0361
_diffrn_reflns_av_sigmaI/netI 0.0105
_diffrn_reflns_Laue_measured_fraction_full 1.000
_diffrn_reflns_Laue_measured_fraction_max 0.998
_diffrn_reflns_limit_h_max 19
_diffrn_reflns_limit_h_min -19
_diffrn_reflns_limit_k_max 20
_diffrn_reflns_limit_k_min -20
_diffrn_reflns_limit_l_max 30
_diffrn_reflns_limit_l_min -30
_diffrn_reflns_number 80929
_diffrn_reflns_point_group_measured_fraction_full 1.000
_diffrn_reflns_point_group_measured_fraction_max 0.998
_diffrn_reflns_theta_full 25.242
_diffrn_reflns_theta_max 29.640
_diffrn_reflns_theta_min 1.831
_exptl_absorpt_coefficient_mu 1.337
_exptl_absorpt_correction_T_max 0.6742
_exptl_absorpt_correction_T_min 0.3725
_exptl_absorpt_correction_type multi-scan
_exptl_absorpt_process_details 'SADABS V2008/1 (Bruker AXS)'
_exptl_crystal_colour colorless
_exptl_crystal_density_diffrn 1.781
_exptl_crystal_density_method 'not measured'
_exptl_crystal_description parallelipiped
_exptl_crystal_F_000 2544
_exptl_crystal_size_max 0.092
_exptl_crystal_size_mid 0.088
_exptl_crystal_size_min 0.032
_refine_diff_density_max 0.475
_refine_diff_density_min -0.268
_refine_diff_density_rms 0.058
_refine_ls_extinction_method none
_refine_ls_goodness_of_fit_ref 1.028
_refine_ls_hydrogen_treatment constr
_refine_ls_matrix_type full
_refine_ls_number_parameters 174
_refine_ls_number_reflns 3290
_refine_ls_number_restraints 0
_refine_ls_restrained_S_all 1.028
_refine_ls_R_factor_all 0.0279
_refine_ls_R_factor_gt 0.0217
_refine_ls_shift/su_max 0.000
_refine_ls_shift/su_mean 0.000
_refine_ls_structure_factor_coef Fsqd
_refine_ls_weighting_details 'calc w=1/[\s^2^(Fo^2^)+(0.0325P)^2^+5.0660P] where P=(Fo^2^+2Fc^2^)/3'
_refine_ls_weighting_scheme calc
_refine_ls_wR_factor_gt 0.0566
_refine_ls_wR_factor_ref 0.0599
_reflns_Friedel_coverage 0.000
_reflns_number_gt 2843
_reflns_number_total 3290
_reflns_threshold_expression 'I > 2\s(I)'
_cod_data_source_file ic5b01586_si_002.cif
_cod_data_source_block ccmisu200_0m
_cod_database_code 4346510
_shelx_shelxl_version_number 2014/7

loop_
_symmetry_equiv_pos_as_xyz
'x, y, z'
'x, -y, -z+1/2'
'-x+1/2, y, -z'
'-x, -y+1/2, z'
'x+1/2, y+1/2, z+1/2'
'x+1/2, -y+1/2, -z+1'
'-x+1, y+1/2, -z+1/2'
'-x+1/2, -y+1, z+1/2'
'-x, -y, -z'
'-x, y, z-1/2'
'x-1/2, -y, z'
'x, y-1/2, -z'
'-x+1/2, -y+1/2, -z+1/2'
'-x+1/2, y+1/2, z'
'x, -y+1/2, z+1/2'
'x+1/2, y, -z+1/2'

loop_
_atom_site_label
_atom_site_type_symbol
_atom_site_fract_x
_atom_site_fract_y
_atom_site_fract_z
_atom_site_U_iso_or_equiv
_atom_site_adp_type
_atom_site_occupancy
_atom_site_site_symmetry_order
_atom_site_calc_flag
_atom_site_refinement_flags_posn
_atom_site_refinement_flags_adp
_atom_site_refinement_flags_occupancy
Ga1 Ga 0.5000 0.2500 0.08908(2) 0.00854(6) Uani 1 2 d S T P
O1 O 0.38259(6) 0.18125(6) 0.08647(4) 0.01335(17) Uani 1 1 d . . .
O2 O 0.22507(7) 0.19722(7) 0.10341(5) 0.0234(2) Uani 1 1 d . . .
N1 N 0.43770(7) 0.34964(7) 0.03935(4) 0.01192(19) Uani 1 1 d . . .
N2 N 0.43301(7) 0.32051(7) 0.15809(4) 0.00952(18) Uani 1 1 d . . .
C1 C 0.41580(9) 0.34993(9) -0.01973(5) 0.0161(2) Uani 1 1 d . . .
H1 H 0.4258 0.2977 -0.0427 0.019 Uiso 1 1 calc R U .
C2 C 0.37910(9) 0.42447(9) -0.04761(6) 0.0188(3) Uani 1 1 d . . .
H2 H 0.3656 0.4240 -0.0895 0.023 Uiso 1 1 calc R U .
C3 C 0.36218(9) 0.50006(9) -0.01368(6) 0.0182(2) Uani 1 1 d . . .
H3 H 0.3386 0.5524 -0.0322 0.022 Uiso 1 1 calc R U .
C4 C 0.38021(8) 0.49826(8) 0.04786(6) 0.0158(2) Uani 1 1 d . . .
H4 H 0.3664 0.5484 0.0722 0.019 Uiso 1 1 calc R U .
C5 C 0.41867(8) 0.42189(8) 0.07306(5) 0.0121(2) Uani 1 1 d . . .
C6 C 0.44158(9) 0.41472(8) 0.13936(5) 0.0126(2) Uani 1 1 d . . .
H6A H 0.5077 0.4363 0.1470 0.015 Uiso 1 1 calc R U .
H6B H 0.3963 0.4517 0.1628 0.015 Uiso 1 1 calc R U .
C7 C 0.33055(8) 0.29077(8) 0.15823(5) 0.0122(2) Uani 1 1 d . . .
H7A H 0.2888 0.3425 0.1499 0.015 Uiso 1 1 calc R U .
H7B H 0.3143 0.2686 0.1989 0.015 Uiso 1 1 calc R U .
C8 C 0.30839(8) 0.21795(8) 0.11216(5) 0.0138(2) Uani 1 1 d . . .
C9 C 0.48890(8) 0.29983(8) 0.21460(5) 0.0107(2) Uani 1 1 d . . .
H9 H 0.5517 0.3318 0.2118 0.013 Uiso 1 1 calc R U .
C10 C 0.43950(9) 0.33067(8) 0.27248(5) 0.0141(2) Uani 1 1 d . . .
H10A H 0.4349 0.3962 0.2725 0.017 Uiso 1 1 calc R U .
H10B H 0.3734 0.3064 0.2740 0.017 Uiso 1 1 calc R U .
C11 C 0.49540(9) 0.30027(9) 0.32810(5) 0.0157(2) Uani 1 1 d . . .
H11A H 0.5602 0.3275 0.3281 0.019 Uiso 1 1 calc R U .
H11B H 0.4614 0.3198 0.3649 0.019 Uiso 1 1 calc R U .
P1 P 0.30644(3) 0.0000 0.2500 0.01119(9) Uani 1 2 d S T P
F1 F 0.42110(9) 0.0000 0.2500 0.0387(4) Uani 1 2 d S T P
F2 F 0.19193(8) 0.0000 0.2500 0.0247(3) Uani 1 2 d S T P
F3 F 0.30599(8) -0.00676(7) 0.17845(4) 0.0370(2) Uani 1 1 d . . .
F4 F 0.30600(5) -0.10612(5) 0.25451(4) 0.02109(17) Uani 1 1 d . . .

loop_
_atom_site_aniso_label
_atom_site_aniso_U_11
_atom_site_aniso_U_22
_atom_site_aniso_U_33
_atom_site_aniso_U_23
_atom_site_aniso_U_13
_atom_site_aniso_U_12
Ga1 0.01022(9) 0.00842(9) 0.00697(8) 0.000 0.000 0.00146(6)
O1 0.0133(4) 0.0122(4) 0.0145(4) -0.0029(3) -0.0005(3) -0.0005(3)
O2 0.0139(4) 0.0294(5) 0.0271(5) -0.0068(4) -0.0014(4) -0.0046(4)
N1 0.0128(4) 0.0129(4) 0.0101(4) 0.0017(4) -0.0006(3) 0.0016(4)
N2 0.0103(4) 0.0101(4) 0.0082(4) 0.0004(3) -0.0006(3) 0.0010(4)
C1 0.0162(5) 0.0211(6) 0.0110(5) 0.0019(4) 0.0004(4) 0.0016(5)
C2 0.0159(6) 0.0267(7) 0.0136(5) 0.0082(5) -0.0011(4) 0.0019(5)
C3 0.0129(5) 0.0195(6) 0.0223(6) 0.0120(5) -0.0006(4) 0.0010(5)
C4 0.0128(5) 0.0127(5) 0.0220(6) 0.0043(5) -0.0001(4) 0.0008(4)
C5 0.0103(5) 0.0120(5) 0.0140(5) 0.0016(4) -0.0001(4) 0.0000(4)
C6 0.0166(5) 0.0090(5) 0.0123(5) -0.0002(4) -0.0015(4) 0.0019(4)
C7 0.0093(5) 0.0149(5) 0.0124(5) -0.0017(4) 0.0003(4) 0.0010(4)
C8 0.0141(5) 0.0140(5) 0.0132(5) 0.0001(4) -0.0011(4) -0.0005(4)
C9 0.0117(5) 0.0123(5) 0.0081(5) -0.0005(4) -0.0015(4) 0.0011(4)
C10 0.0150(5) 0.0178(6) 0.0094(5) -0.0028(4) 0.0001(4) 0.0039(4)
C11 0.0164(5) 0.0216(6) 0.0092(5) -0.0020(4) -0.0009(4) 0.0010(5)
P1 0.01100(18) 0.01082(18) 0.01175(18) -0.00015(15) 0.000 0.000
F1 0.0111(5) 0.0205(6) 0.0843(11) 0.0091(7) 0.000 0.000
F2 0.0110(5) 0.0175(5) 0.0457(7) -0.0008(5) 0.000 0.000
F3 0.0662(7) 0.0332(5) 0.0115(3) -0.0010(4) 0.0093(4) 0.0080(5)
F4 0.0187(4) 0.0108(3) 0.0338(4) 0.0016(3) -0.0039(3) 0.0006(3)

loop_
_atom_type_symbol
_atom_type_description
_atom_type_scat_dispersion_real
_atom_type_scat_dispersion_imag
_atom_type_scat_source
C C 0.0033 0.0016 'International Tables Vol C Tables 4.2.6.8 and 6.1.1.4'
H H 0.0000 0.0000 'International Tables Vol C Tables 4.2.6.8 and 6.1.1.4'
N N 0.0061 0.0033 'International Tables Vol C Tables 4.2.6.8 and 6.1.1.4'
O O 0.0106 0.0060 'International Tables Vol C Tables 4.2.6.8 and 6.1.1.4'
F F 0.0171 0.0103 'International Tables Vol C Tables 4.2.6.8 and 6.1.1.4'
P P 0.1023 0.0942 'International Tables Vol C Tables 4.2.6.8 and 6.1.1.4'
Ga Ga 0.2307 1.6083 'International Tables Vol C Tables 4.2.6.8 and 6.1.1.4'

loop_
_geom_angle_atom_site_label_1
_geom_angle_atom_site_label_2
_geom_angle_atom_site_label_3
_geom_angle
_geom_angle_site_symmetry_1
_geom_angle_site_symmetry_3
O1 Ga1 O1 176.56(5) 4_655 .
O1 Ga1 N1 91.18(4) 4_655 4_655
O1 Ga1 N1 86.96(4) . 4_655
O1 Ga1 N1 86.97(4) 4_655 .
O1 Ga1 N1 91.19(4) . .
N1 Ga1 N1 114.95(6) 4_655 .
O1 Ga1 N2 85.36(4) 4_655 4_655
O1 Ga1 N2 97.19(4) . 4_655
N1 Ga1 N2 80.51(4) 4_655 4_655
N1 Ga1 N2 162.89(4) . 4_655
O1 Ga1 N2 97.19(4) 4_655 .
O1 Ga1 N2 85.36(4) . .
N1 Ga1 N2 162.88(4) 4_655 .
N1 Ga1 N2 80.51(4) . .
N2 Ga1 N2 85.30(5) 4_655 .
C8 O1 Ga1 115.26(8) . .
C1 N1 C5 119.64(11) . .
C1 N1 Ga1 128.39(9) . .
C5 N1 Ga1 111.96(8) . .
C6 N2 C7 111.38(9) . .
C6 N2 C9 112.93(9) . .
C7 N2 C9 115.26(9) . .
C6 N2 Ga1 104.22(7) . .
C7 N2 Ga1 105.90(7) . .
C9 N2 Ga1 106.11(7) . .
N1 C1 C2 121.54(12) . .
N1 C1 H1 119.2 . .
C2 C1 H1 119.2 . .
C1 C2 C3 119.17(12) . .
C1 C2 H2 120.4 . .
C3 C2 H2 120.4 . .
C2 C3 C4 119.24(11) . .
C2 C3 H3 120.4 . .
C4 C3 H3 120.4 . .
C5 C4 C3 118.85(12) . .
C5 C4 H4 120.6 . .
C3 C4 H4 120.6 . .
N1 C5 C4 121.44(11) . .
N1 C5 C6 116.28(10) . .
C4 C5 C6 122.27(11) . .
N2 C6 C5 108.96(9) . .
N2 C6 H6A 109.9 . .
C5 C6 H6A 109.9 . .
N2 C6 H6B 109.9 . .
C5 C6 H6B 109.9 . .
H6A C6 H6B 108.3 . .
N2 C7 C8 113.92(9) . .
N2 C7 H7A 108.8 . .
C8 C7 H7A 108.8 . .
N2 C7 H7B 108.8 . .
C8 C7 H7B 108.8 . .
H7A C7 H7B 107.7 . .
O2 C8 O1 125.09(12) . .
O2 C8 C7 118.86(11) . .
O1 C8 C7 116.01(10) . .
N2 C9 C10 113.97(9) . .
N2 C9 C9 107.80(7) . 4_655
C10 C9 C9 112.82(8) . 4_655
N2 C9 H9 107.3 . .
C10 C9 H9 107.3 . .
C9 C9 H9 107.3 4_655 .
C11 C10 C9 111.15(9) . .
C11 C10 H10A 109.4 . .
C9 C10 H10A 109.4 . .
C11 C10 H10B 109.4 . .
C9 C10 H10B 109.4 . .
H10A C10 H10B 108.0 . .
C11 C11 C10 109.94(9) 4_655 .
C11 C11 H11A 109.7 4_655 .
C10 C11 H11A 109.7 . .
C11 C11 H11B 109.7 4_655 .
C10 C11 H11B 109.7 . .
H11A C11 H11B 108.2 . .
F1 P1 F2 180.0 . .
F1 P1 F3 90.22(4) . .
F2 P1 F3 89.78(4) . .
F1 P1 F3 90.22(4) . 2
F2 P1 F3 89.78(4) . 2
F3 P1 F3 179.56(9) . 2
F1 P1 F4 90.22(3) . .
F2 P1 F4 89.78(3) . .
F3 P1 F4 89.91(5) . .
F3 P1 F4 90.09(5) 2 .
F1 P1 F4 90.22(3) . 2
F2 P1 F4 89.78(3) . 2
F3 P1 F4 90.09(5) . 2
F3 P1 F4 89.91(5) 2 2
F4 P1 F4 179.56(6) . 2

loop_
_geom_bond_atom_site_label_1
_geom_bond_atom_site_label_2
_geom_bond_distance
_geom_bond_site_symmetry_2
Ga1 O1 1.9343(9) 4_655
Ga1 O1 1.9344(9) .
Ga1 N1 2.0574(10) 4_655
Ga1 N1 2.0575(10) .
Ga1 N2 2.0866(10) 4_655
Ga1 N2 2.0866(10) .
O1 C8 1.3025(15) .
O2 C8 1.2151(15) .
N1 C1 1.3489(15) .
N1 C5 1.3492(15) .
N2 C6 1.4860(15) .
N2 C7 1.4929(15) .
N2 C9 1.5102(14) .
C1 C2 1.3819(18) .
C1 H1 0.9500 .
C2 C3 1.388(2) .
C2 H2 0.9500 .
C3 C4 1.3917(17) .
C3 H3 0.9500 .
C4 C5 1.3884(16) .
C4 H4 0.9500 .
C5 C6 1.5124(16) .
C6 H6A 0.9900 .
C6 H6B 0.9900 .
C7 C8 1.5337(17) .
C7 H7A 0.9900 .
C7 H7B 0.9900 .
C9 C10 1.5312(16) .
C9 C9 1.535(2) 4_655
C9 H9 1.0000 .
C10 C11 1.5313(16) .
C10 H10A 0.9900 .
C10 H10B 0.9900 .
C11 C11 1.522(3) 4_655
C11 H11A 0.9900 .
C11 H11B 0.9900 .
P1 F1 1.5936(12) .
P1 F2 1.5913(11) .
P1 F3 1.5946(8) .
P1 F3 1.5946(8) 2
P1 F4 1.6042(8) .
P1 F4 1.6043(8) 2

loop_
_geom_hbond_atom_site_label_D
_geom_hbond_atom_site_label_H
_geom_hbond_atom_site_label_A
_geom_hbond_distance_DH
_geom_hbond_distance_HA
_geom_hbond_distance_DA
_geom_hbond_angle_DHA
_geom_hbond_site_symmetry_A
C1 H1 O2 0.95 2.92 3.5502(17) 125.0 3
C2 H2 F3 0.95 2.39 3.2524(15) 151.4 12_565
C4 H4 O2 0.95 2.67 3.5606(16) 156.0 14
C6 H6A F1 0.99 2.67 3.3695(13) 127.6 7
C6 H6A F3 0.99 2.88 3.8719(17) 175.1 4_655
C6 H6A F4 0.99 3.45 4.2401(14) 138.2 7
C6 H6B F2 0.99 2.41 3.3399(13) 156.8 13
C6 H6B F3 0.99 2.90 3.7413(17) 143.2 14
C6 H6B F4 0.99 3.58 4.3008(14) 131.5 14
C7 H7A F2 0.99 3.27 3.7721(12) 113.4 13
C7 H7A F3 0.99 2.70 3.6242(16) 154.8 14
C7 H7B F4 0.99 2.66 3.4123(14) 132.6 2
C9 H9 F1 1.00 2.70 3.3622(12) 123.8 7
C9 H9 F3 1.00 3.38 4.3034(16) 154.4 4_655
C9 H9 F4 1.00 2.31 3.2574(14) 157.2 7
C10 H10A F1 0.99 2.59 3.2449(15) 123.6 7
C10 H10A F2 0.99 2.41 3.1801(13) 134.1 13
C10 H10B O2 0.99 3.05 3.6095(16) 117.0 13
C10 H10B F4 0.99 3.23 3.9090(15) 127.6 2
C10 H10B F4 0.99 2.85 3.5650(14) 129.3 14

loop_
_geom_torsion_atom_site_label_1
_geom_torsion_atom_site_label_2
_geom_torsion_atom_site_label_3
_geom_torsion_atom_site_label_4
_geom_torsion
_geom_torsion_site_symmetry_1
_geom_torsion_site_symmetry_4
C5 N1 C1 C2 3.70(18) . .
Ga1 N1 C1 C2 -176.03(9) . .
N1 C1 C2 C3 -1.62(19) . .
C1 C2 C3 C4 -1.65(19) . .
C2 C3 C4 C5 2.79(18) . .
C1 N1 C5 C4 -2.49(17) . .
Ga1 N1 C5 C4 177.28(9) . .
C1 N1 C5 C6 177.53(11) . .
Ga1 N1 C5 C6 -2.70(13) . .
C3 C4 C5 N1 -0.75(18) . .
C3 C4 C5 C6 179.23(11) . .
C7 N2 C6 C5 -70.38(11) . .
C9 N2 C6 C5 158.07(9) . .
Ga1 N2 C6 C5 43.36(10) . .
N1 C5 C6 N2 -28.52(14) . .
C4 C5 C6 N2 151.50(11) . .
C6 N2 C7 C8 115.48(11) . .
C9 N2 C7 C8 -114.18(11) . .
Ga1 N2 C7 C8 2.78(11) . .
Ga1 O1 C8 O2 161.40(11) . .
Ga1 O1 C8 C7 -20.60(13) . .
N2 C7 C8 O2 -170.77(11) . .
N2 C7 C8 O1 11.11(15) . .
C6 N2 C9 C10 77.83(12) . .
C7 N2 C9 C10 -51.76(13) . .
Ga1 N2 C9 C10 -168.60(8) . .
C6 N2 C9 C9 -156.11(10) . 4_655
C7 N2 C9 C9 74.29(12) . 4_655
Ga1 N2 C9 C9 -42.55(11) . 4_655
N2 C9 C10 C11 174.86(10) . .
C9 C9 C10 C11 51.49(15) 4_655 .
C9 C10 C11 C11 -58.09(15) . 4_655
